data_7007217
loop_
_publ_author_name
'Hitchcock, Peter B.'
'Lappert, Michael F.'
'Sablong, Rafa\"el'

_publ_section_title
;
 Reactions of M[CH(SiMe3)2] (M = Na or K) with PhCN, and related
 chemistry.
;
_journal_issue 34
_journal_name_full 'Dalton transactions (Cambridge, England : 2003)'
_journal_page_first 4146
_journal_page_last 4154
_journal_paper_doi 10.1039/b601881e
_journal_year 2006
_chemical_formula_moiety 'C168 H232 N16 Na8 Si16, 4(C5 H12)'
_chemical_formula_sum 'C188 H280 N16 Na8 Si16'
_chemical_formula_weight 3397.64
_chemical_name_systematic
;
?
;
_space_group_IT_number 85
_symmetry_cell_setting tetragonal
_symmetry_Int_Tables_number 85
_symmetry_space_group_name_Hall '-P 4a'
_symmetry_space_group_name_H-M 'P 4/n :2'
_atom_sites_solution_hydrogens geom
_atom_sites_solution_primary direct
_atom_sites_solution_secondary difmap
_audit_conform_dict_location ftp://ftp.iucr.org/pub/cif_core.dic
_audit_conform_dict_name cif_core.dic
_audit_conform_dict_version 2.3
_audit_creation_date 2005-12-15T15:39:28-00:00
_audit_creation_method 'WinGX routine CIF_UPDATE'
_cell_angle_alpha 90
_cell_angle_beta 90
_cell_angle_gamma 90
_cell_formula_units_Z 2
_cell_length_a 32.690(7)
_cell_length_b 32.690(7)
_cell_length_c 9.819(2)
_cell_measurement_temperature 173(2)
_cell_volume 10493(4)
_computing_structure_refinement 'SHELXL-97 (Sheldrick, 1997)'
_diffrn_ambient_temperature 173(2)
_diffrn_measured_fraction_theta_full 0.997
_diffrn_measured_fraction_theta_max 0.997
_diffrn_measurement_device_type CAD4
_diffrn_measurement_method \w--2\q
_diffrn_radiation_monochromator graphite
_diffrn_radiation_type MoK\a
_diffrn_radiation_wavelength 0.71073
_diffrn_reflns_av_R_equivalents 0.1122
_diffrn_reflns_av_unetI/netI 0.1855
_diffrn_reflns_limit_h_max 33
_diffrn_reflns_limit_h_min 0
_diffrn_reflns_limit_k_max 34
_diffrn_reflns_limit_k_min 0
_diffrn_reflns_limit_l_max 10
_diffrn_reflns_limit_l_min 0
_diffrn_reflns_number 6674
_diffrn_reflns_theta_full 21.97
_diffrn_reflns_theta_max 21.97
_diffrn_reflns_theta_min 2.07
_exptl_absorpt_coefficient_mu 0.163
_exptl_absorpt_correction_type none
_exptl_crystal_density_diffrn 1.075
_exptl_crystal_density_method 'not measured'
_exptl_crystal_F_000 3664
_exptl_crystal_size_max 0.2
_exptl_crystal_size_mid 0.2
_exptl_crystal_size_min 0.15
_refine_diff_density_max 0.49
_refine_diff_density_min -0.349
_refine_diff_density_rms 0.077
_refine_ls_extinction_method none
_refine_ls_goodness_of_fit_ref 1.042
_refine_ls_hydrogen_treatment constr
_refine_ls_matrix_type full
_refine_ls_number_parameters 489
_refine_ls_number_reflns 6404
_refine_ls_number_restraints 7
_refine_ls_restrained_S_all 1.041
_refine_ls_R_factor_all 0.1984
_refine_ls_R_factor_gt 0.0919
_refine_ls_shift/su_max 0
_refine_ls_shift/su_mean 0
_refine_ls_structure_factor_coef Fsqd
_refine_ls_weighting_details 'calc w=1/[\s^2^(Fo^2^)+(0.1031P)^2^+5.6182P] where P=(Fo^2^+2Fc^2^)/3'
_refine_ls_weighting_scheme calc
_refine_ls_wR_factor_gt 0.2091
_refine_ls_wR_factor_ref 0.2617
_reflns_number_gt 3063
_reflns_number_total 6404
_reflns_threshold_expression >2sigma(I)
_cod_data_source_file b601881e.txt
_cod_data_source_block (7)-oct997
_cod_original_sg_symbol_H-M P4/n
_cod_database_code 7007217

loop_
_symmetry_equiv_pos_as_xyz
'x, y, z'
'-x+1/2, -y+1/2, z'
'-y+1/2, x, z'
'y, -x+1/2, z'
'-x, -y, -z'
'x-1/2, y-1/2, -z'
'y-1/2, -x, -z'
'-y, x-1/2, -z'

loop_
_atom_site_label
_atom_site_type_symbol
_atom_site_fract_x
_atom_site_fract_y
_atom_site_fract_z
_atom_site_U_iso_or_equiv
_atom_site_adp_type
_atom_site_occupancy
_atom_site_symmetry_multiplicity
_atom_site_calc_flag
_atom_site_refinement_flags
_atom_site_disorder_assembly
_atom_site_disorder_group
Si1 Si -0.19188(8) 0.44846(8) 0.3489(3) 0.0368(7) Uani 1 1 d . . .
Si2 Si -0.22916(8) 0.52523(9) 0.8336(3) 0.0443(8) Uani 1 1 d . . .
Si3 Si 0.00114(8) 0.58266(8) 0.7644(3) 0.0352(7) Uani 1 1 d . . .
Si4 Si -0.08553(8) 0.61487(8) 0.3036(3) 0.0371(7) Uani 1 1 d . . .
Na1 Na -0.16021(10) 0.53644(10) 0.5288(4) 0.0421(10) Uani 1 1 d . . .
Na2 Na -0.03702(11) 0.66516(10) 0.6023(4) 0.0462(11) Uani 1 1 d . . .
N1 N -0.2109(2) 0.4898(2) 0.4359(7) 0.0311(19) Uani 1 1 d . . .
N2 N -0.2659(2) 0.5281(2) 0.5318(7) 0.0292(18) Uani 1 1 d . . .
N3 N -0.0454(2) 0.5978(2) 0.7004(7) 0.0293(18) Uani 1 1 d . . .
N4 N -0.1104(2) 0.5864(2) 0.6018(7) 0.0271(18) Uani 1 1 d . . .
C1 C -0.2500(3) 0.4958(3) 0.4693(9) 0.030(2) Uani 1 1 d . . .
C2 C -0.2391(3) 0.5605(3) 0.5674(9) 0.031(2) Uani 1 1 d . . .
C3 C -0.2223(3) 0.5622(3) 0.6931(10) 0.039(3) Uani 1 1 d . . .
H3 H -0.2051 0.5849 0.7112 0.047 Uiso 1 1 calc R . .
C4 C -0.2821(3) 0.4647(3) 0.4357(10) 0.034(2) Uani 1 1 d . . .
C5 C -0.3091(3) 0.4720(3) 0.3302(10) 0.046(3) Uani 1 1 d . . .
H5 H -0.308 0.4974 0.2833 0.055 Uiso 1 1 calc R . .
C6 C -0.3382(3) 0.4427(3) 0.2907(12) 0.060(3) Uani 1 1 d . . .
H6 H -0.3567 0.4482 0.2184 0.072 Uiso 1 1 calc R . .
C7 C -0.3394(3) 0.4065(3) 0.3569(12) 0.053(3) Uani 1 1 d . . .
H7 H -0.3581 0.386 0.3278 0.063 Uiso 1 1 calc R . .
C8 C -0.3144(3) 0.3990(3) 0.4646(12) 0.055(3) Uani 1 1 d . . .
H8 H -0.3167 0.374 0.5133 0.066 Uiso 1 1 calc R . .
C9 C -0.2853(3) 0.4278(3) 0.5039(10) 0.047(3) Uani 1 1 d . . .
H9 H -0.2675 0.4221 0.578 0.056 Uiso 1 1 calc R . .
C10 C -0.2335(3) 0.5930(3) 0.4605(10) 0.035(2) Uani 1 1 d . . .
C11 C -0.2474(3) 0.5874(3) 0.3275(10) 0.042(3) Uani 1 1 d . . .
H11 H -0.2589 0.5618 0.3029 0.051 Uiso 1 1 calc R . .
C12 C -0.2449(3) 0.6177(3) 0.2308(12) 0.059(3) Uani 1 1 d . . .
H12 H -0.255 0.6128 0.1415 0.07 Uiso 1 1 calc R . .
C13 C -0.2279(3) 0.6547(4) 0.2622(15) 0.064(4) Uani 1 1 d . . .
H13 H -0.2264 0.6757 0.1956 0.077 Uiso 1 1 calc R . .
C14 C -0.2132(3) 0.6610(3) 0.3921(14) 0.060(3) Uani 1 1 d . . .
H14 H -0.201 0.6866 0.4139 0.072 Uiso 1 1 calc R . .
C15 C -0.2157(3) 0.6306(3) 0.4932(11) 0.044(3) Uani 1 1 d . . .
H15 H -0.2054 0.6355 0.5822 0.053 Uiso 1 1 calc R . .
C16 C -0.1796(3) 0.4046(3) 0.4634(11) 0.062(3) Uani 1 1 d . . .
H16C H -0.1635 0.4143 0.541 0.093 Uiso 1 1 calc R . .
H16B H -0.1639 0.3841 0.4129 0.093 Uiso 1 1 calc R . .
H16A H -0.2051 0.3923 0.4965 0.093 Uiso 1 1 calc R . .
C17 C -0.1415(3) 0.4644(3) 0.2739(10) 0.048(3) Uani 1 1 d . . .
H17C H -0.1457 0.4875 0.2121 0.071 Uiso 1 1 calc R . .
H17B H -0.1296 0.4414 0.2232 0.071 Uiso 1 1 calc R . .
H17A H -0.1228 0.4725 0.3471 0.071 Uiso 1 1 calc R . .
C18 C -0.2226(3) 0.4293(3) 0.2017(10) 0.051(3) Uani 1 1 d . . .
H18C H -0.2292 0.4522 0.1409 0.076 Uiso 1 1 calc R . .
H18B H -0.248 0.4169 0.2352 0.076 Uiso 1 1 calc R . .
H18A H -0.2068 0.4088 0.1516 0.076 Uiso 1 1 calc R . .
C19 C -0.2003(4) 0.5465(4) 0.9820(11) 0.080(4) Uani 1 1 d . . .
H19C H -0.203 0.5279 1.0599 0.12 Uiso 1 1 calc R . .
H19B H -0.2116 0.5733 1.0062 0.12 Uiso 1 1 calc R . .
H19A H -0.1714 0.5494 0.9579 0.12 Uiso 1 1 calc R . .
C20 C -0.2848(3) 0.5186(4) 0.8785(12) 0.077(4) Uani 1 1 d . . .
H20C H -0.2873 0.4989 0.9531 0.115 Uiso 1 1 calc R . .
H20B H -0.2997 0.5086 0.7988 0.115 Uiso 1 1 calc R . .
H20A H -0.2962 0.545 0.9071 0.115 Uiso 1 1 calc R . .
C21 C -0.2067(3) 0.4742(3) 0.7925(11) 0.063(3) Uani 1 1 d . . .
H21C H -0.211 0.4556 0.8694 0.095 Uiso 1 1 calc R . .
H21B H -0.1773 0.4772 0.7754 0.095 Uiso 1 1 calc R . .
H21A H -0.2201 0.4631 0.7111 0.095 Uiso 1 1 calc R . .
C22 C -0.0780(3) 0.5751(3) 0.6689(9) 0.029(2) Uani 1 1 d . . .
C23 C -0.1147(2) 0.6290(3) 0.5747(9) 0.028(2) Uani 1 1 d . . .
C24 C -0.1049(3) 0.6447(3) 0.4520(10) 0.035(2) Uani 1 1 d . . .
H24 H -0.1081 0.6733 0.4401 0.042 Uiso 1 1 calc R . .
C25 C -0.0802(2) 0.5308(2) 0.7106(9) 0.028(2) Uani 1 1 d . . .
C26 C -0.0854(3) 0.5208(3) 0.8454(10) 0.039(2) Uani 1 1 d . . .
H26 H -0.087 0.542 0.9113 0.047 Uiso 1 1 calc R . .
C27 C -0.0882(3) 0.4805(3) 0.8871(11) 0.052(3) Uani 1 1 d . . .
H27 H -0.0913 0.4744 0.9811 0.062 Uiso 1 1 calc R . .
C28 C -0.0864(3) 0.4491(3) 0.7928(12) 0.053(3) Uani 1 1 d . . .
H28 H -0.0881 0.4213 0.8209 0.063 Uiso 1 1 calc R . .
C29 C -0.0822(3) 0.4591(3) 0.6561(11) 0.046(3) Uani 1 1 d . . .
H29 H -0.0815 0.4379 0.5899 0.055 Uiso 1 1 calc R . .
C30 C -0.0791(3) 0.4996(3) 0.6149(10) 0.037(2) Uani 1 1 d . . .
H30 H -0.0761 0.5059 0.521 0.044 Uiso 1 1 calc R . .
C31 C -0.1325(2) 0.6537(3) 0.6875(10) 0.033(2) Uani 1 1 d . . .
C32 C -0.1413(3) 0.6358(3) 0.8133(10) 0.041(3) Uani 1 1 d . . .
H32 H -0.1339 0.608 0.8288 0.05 Uiso 1 1 calc R . .
C33 C -0.1604(3) 0.6576(4) 0.9155(11) 0.055(3) Uani 1 1 d . . .
H33 H -0.1665 0.6445 0.9995 0.067 Uiso 1 1 calc R . .
C34 C -0.1707(3) 0.6978(3) 0.8975(12) 0.053(3) Uani 1 1 d . . .
H34 H -0.1837 0.7128 0.9683 0.063 Uiso 1 1 calc R . .
C35 C -0.1619(3) 0.7163(3) 0.7748(14) 0.069(4) Uani 1 1 d . . .
H35 H -0.1684 0.7443 0.7612 0.083 Uiso 1 1 calc R . .
C36 C -0.1436(3) 0.6944(3) 0.6717(11) 0.052(3) Uani 1 1 d . . .
H36 H -0.1384 0.7075 0.5871 0.062 Uiso 1 1 calc R . .
C37 C 0.0052(3) 0.5922(4) 0.9512(10) 0.068(3) Uani 1 1 d . . .
H37C H -0.0034 0.6203 0.9711 0.102 Uiso 1 1 calc R . .
H37B H 0.0336 0.5884 0.9804 0.102 Uiso 1 1 calc R . .
H37A H -0.0125 0.573 1.0001 0.102 Uiso 1 1 calc R . .
C38 C 0.0174(3) 0.5293(3) 0.7249(11) 0.053(3) Uani 1 1 d . . .
H38C H 0.0152 0.5245 0.6266 0.08 Uiso 1 1 calc R . .
H38B H -0.0003 0.51 0.7735 0.08 Uiso 1 1 calc R . .
H38A H 0.0458 0.5253 0.7538 0.08 Uiso 1 1 calc R . .
C39 C 0.0400(3) 0.6172(3) 0.6825(11) 0.058(3) Uani 1 1 d . . .
H39C H 0.0393 0.6135 0.5835 0.087 Uiso 1 1 calc R . .
H39B H 0.0673 0.6104 0.7166 0.087 Uiso 1 1 calc R . .
H39A H 0.0337 0.6457 0.7048 0.087 Uiso 1 1 calc R . .
C40 C -0.0360(3) 0.5894(3) 0.3386(9) 0.047(3) Uani 1 1 d . . .
H40C H -0.0158 0.6099 0.366 0.07 Uiso 1 1 calc R . .
H40B H -0.0265 0.5754 0.2562 0.07 Uiso 1 1 calc R . .
H40A H -0.0395 0.5694 0.4121 0.07 Uiso 1 1 calc R . .
C41 C -0.1239(3) 0.5758(3) 0.2516(10) 0.058(3) Uani 1 1 d . . .
H41C H -0.1501 0.5892 0.2331 0.086 Uiso 1 1 calc R . .
H41B H -0.1273 0.5558 0.3252 0.086 Uiso 1 1 calc R . .
H41A H -0.1143 0.5618 0.1693 0.086 Uiso 1 1 calc R . .
C42 C -0.0791(3) 0.6514(3) 0.1587(9) 0.051(3) Uani 1 1 d . . .
H42C H -0.1053 0.665 0.14 0.076 Uiso 1 1 calc R . .
H42B H -0.0702 0.6365 0.0775 0.076 Uiso 1 1 calc R . .
H42A H -0.0586 0.6721 0.1826 0.076 Uiso 1 1 calc R . .
C43 C -0.2362(17) 0.307(2) 0.712(8) 0.92(8) Uiso 1 1 d D A 1
C44 C -0.2465(8) 0.3405(14) 0.815(6) 0.60(4) Uiso 1 1 d D A 1
C45 C -0.2908(10) 0.3350(7) 0.865(5) 0.44(3) Uiso 1 1 d D A 1
C46 C -0.3083(9) 0.3769(6) 0.907(4) 0.301(16) Uiso 1 1 d D A 1
C47 C -0.3511(9) 0.3703(8) 0.970(3) 0.291(15) Uiso 1 1 d D A 1

loop_
_atom_site_aniso_label
_atom_site_aniso_U_11
_atom_site_aniso_U_22
_atom_site_aniso_U_33
_atom_site_aniso_U_23
_atom_site_aniso_U_13
_atom_site_aniso_U_12
Si1 0.0333(16) 0.0338(16) 0.0434(17) -0.0058(14) 0.0003(14) 0.0038(13)
Si2 0.0410(17) 0.0563(19) 0.0357(17) -0.0077(15) -0.0010(14) -0.0017(15)
Si3 0.0304(15) 0.0359(16) 0.0394(17) -0.0039(14) -0.0042(13) 0.0036(13)
Si4 0.0397(17) 0.0355(16) 0.0361(16) 0.0027(13) -0.0035(14) -0.0027(13)
Na1 0.031(2) 0.039(2) 0.057(3) -0.008(2) -0.0008(19) -0.0026(18)
Na2 0.046(2) 0.032(2) 0.060(3) 0.0108(19) -0.012(2) -0.0045(18)
N1 0.022(4) 0.033(5) 0.038(5) -0.007(4) -0.002(4) 0.002(4)
N2 0.021(4) 0.029(5) 0.037(5) -0.003(4) 0.003(4) -0.001(4)
N3 0.030(4) 0.033(4) 0.025(4) 0.000(4) -0.003(4) -0.002(4)
N4 0.028(4) 0.024(4) 0.030(4) 0.002(4) -0.006(4) 0.004(3)
C1 0.031(6) 0.027(6) 0.032(6) 0.000(5) -0.009(5) -0.006(5)
C2 0.022(5) 0.036(6) 0.035(6) -0.005(5) 0.009(5) 0.010(5)
C3 0.027(5) 0.043(6) 0.047(7) -0.014(5) 0.000(5) -0.002(5)
C4 0.027(5) 0.031(6) 0.044(6) -0.002(5) -0.005(5) 0.009(5)
C5 0.039(6) 0.037(6) 0.060(7) 0.001(6) -0.011(6) 0.004(5)
C6 0.046(7) 0.055(8) 0.079(9) -0.005(7) -0.034(6) 0.000(6)
C7 0.040(7) 0.042(7) 0.076(8) -0.007(7) -0.007(6) -0.001(5)
C8 0.051(7) 0.044(7) 0.072(8) 0.006(6) -0.001(7) -0.006(6)
C9 0.044(7) 0.049(7) 0.047(7) 0.010(6) -0.009(5) -0.014(6)
C10 0.024(5) 0.038(6) 0.042(6) -0.004(5) 0.002(5) -0.004(5)
C11 0.038(6) 0.046(7) 0.044(7) 0.003(6) 0.003(5) 0.000(5)
C12 0.064(8) 0.054(8) 0.058(8) 0.011(7) 0.013(6) -0.004(6)
C13 0.044(7) 0.059(9) 0.089(11) 0.030(8) 0.019(7) 0.005(6)
C14 0.036(7) 0.039(7) 0.106(11) 0.013(8) 0.015(7) -0.020(5)
C15 0.025(5) 0.032(6) 0.076(8) 0.006(6) 0.007(5) -0.008(5)
C16 0.048(7) 0.059(7) 0.080(8) 0.001(7) 0.002(6) 0.025(6)
C17 0.042(6) 0.043(6) 0.058(7) -0.013(6) 0.004(6) 0.004(5)
C18 0.052(7) 0.050(7) 0.049(7) -0.021(6) 0.006(6) -0.010(5)
C19 0.086(9) 0.091(10) 0.063(8) -0.028(8) -0.012(7) -0.012(8)
C20 0.046(7) 0.110(10) 0.074(9) 0.040(8) 0.025(7) 0.002(7)
C21 0.078(8) 0.059(8) 0.053(7) 0.002(6) -0.004(7) 0.014(6)
C22 0.024(5) 0.038(6) 0.025(5) 0.006(5) -0.004(5) 0.000(5)
C23 0.012(5) 0.034(6) 0.038(6) 0.003(5) -0.015(4) -0.002(4)
C24 0.038(6) 0.020(5) 0.048(7) -0.001(5) -0.011(5) -0.009(4)
C25 0.027(5) 0.024(5) 0.032(6) -0.005(5) 0.005(4) -0.001(4)
C26 0.050(6) 0.034(6) 0.034(6) 0.005(5) 0.004(5) 0.000(5)
C27 0.056(7) 0.047(7) 0.052(7) 0.014(6) 0.002(6) 0.004(6)
C28 0.053(7) 0.032(6) 0.074(9) 0.017(7) -0.004(6) 0.001(5)
C29 0.054(7) 0.032(6) 0.052(7) -0.008(6) -0.001(6) 0.004(5)
C30 0.042(6) 0.034(6) 0.033(6) 0.005(5) 0.002(5) -0.002(5)
C31 0.017(5) 0.038(6) 0.044(6) 0.003(5) -0.001(5) 0.002(4)
C32 0.032(6) 0.047(6) 0.046(7) -0.013(6) -0.009(5) 0.005(5)
C33 0.041(7) 0.072(9) 0.053(7) -0.014(7) -0.002(6) 0.005(6)
C34 0.047(7) 0.051(8) 0.060(8) -0.035(7) 0.017(6) -0.004(6)
C35 0.076(9) 0.038(7) 0.093(10) -0.010(7) 0.024(8) -0.009(6)
C36 0.066(8) 0.028(6) 0.062(8) -0.002(6) 0.023(6) -0.002(5)
C37 0.078(8) 0.091(9) 0.035(6) -0.002(6) -0.016(6) 0.014(7)
C38 0.035(6) 0.045(6) 0.080(8) -0.006(6) -0.002(6) 0.008(5)
C39 0.030(6) 0.066(7) 0.077(8) 0.002(7) -0.013(6) -0.005(5)
C40 0.063(7) 0.041(6) 0.036(6) 0.013(5) 0.012(5) 0.010(5)
C41 0.074(8) 0.056(7) 0.042(7) -0.012(6) 0.000(6) -0.017(6)
C42 0.048(7) 0.060(7) 0.045(7) 0.007(6) -0.010(6) -0.013(5)

loop_
_atom_type_symbol
_atom_type_description
_atom_type_scat_dispersion_real
_atom_type_scat_dispersion_imag
_atom_type_scat_source
C C 0.0033 0.0016 'International Tables Vol C Tables 4.2.6.8 and 6.1.1.4'
H H 0 0 'International Tables Vol C Tables 4.2.6.8 and 6.1.1.4'
N N 0.0061 0.0033 'International Tables Vol C Tables 4.2.6.8 and 6.1.1.4'
Si Si 0.0817 0.0704 'International Tables Vol C Tables 4.2.6.8 and 6.1.1.4'
Na Na 0.0362 0.0249 'International Tables Vol C Tables 4.2.6.8 and 6.1.1.4'

loop_
_geom_angle_atom_site_label_1
_geom_angle_atom_site_label_2
_geom_angle_atom_site_label_3
_geom_angle
_geom_angle_site_symmetry_1
_geom_angle_site_symmetry_3
_geom_angle_publ_flag
N1 Si1 C16 112.5(4) . . ?
N1 Si1 C18 117.0(4) . . ?
C16 Si1 C18 108.9(5) . . ?
N1 Si1 C17 107.2(4) . . ?
C16 Si1 C17 105.1(4) . . ?
C18 Si1 C17 105.1(4) . . ?
C3 Si2 C21 112.0(4) . . ?
C3 Si2 C19 106.1(5) . . ?
C21 Si2 C19 107.6(5) . . ?
C3 Si2 C20 111.5(4) . . ?
C21 Si2 C20 109.1(5) . . ?
C19 Si2 C20 110.3(5) . . ?
N3 Si3 C38 116.4(4) . . ?
N3 Si3 C37 112.0(4) . . ?
C38 Si3 C37 110.0(5) . . ?
N3 Si3 C39 105.6(4) . . ?
C38 Si3 C39 106.3(5) . . ?
C37 Si3 C39 105.8(5) . . ?
C40 Si4 C41 109.3(5) . . ?
C40 Si4 C24 112.7(4) . . ?
C41 Si4 C24 110.2(4) . . ?
C40 Si4 C42 109.3(4) . . ?
C41 Si4 C42 107.8(4) . . ?
C24 Si4 C42 107.4(4) . . ?
N4 Na1 N1 174.7(3) . . ?
N2 Na2 N3 173.5(3) 3_565 . ?
C1 N1 Si1 125.9(6) . . ?
C1 N1 Na1 117.9(5) . . ?
Si1 N1 Na1 115.7(3) . . ?
C1 N2 C2 117.8(7) . . ?
C1 N2 Na2 127.2(6) . 4_455 ?
C2 N2 Na2 115.0(5) . 4_455 ?
C22 N3 Si3 129.2(6) . . ?
C22 N3 Na2 120.2(5) . . ?
Si3 N3 Na2 107.9(3) . . ?
C22 N4 C23 117.0(7) . . ?
C22 N4 Na1 120.4(6) . . ?
C23 N4 Na1 122.6(5) . . ?
N2 C1 N1 127.3(8) . . ?
N2 C1 C4 111.5(8) . . ?
N1 C1 C4 121.1(8) . . ?
C3 C2 N2 120.4(8) . . ?
C3 C2 C10 123.9(9) . . ?
N2 C2 C10 115.5(8) . . ?
C2 C3 Si2 127.3(7) . . ?
C2 C3 H3 116.4 . . ?
Si2 C3 H3 116.4 . . ?
C5 C4 C9 117.8(9) . . ?
C5 C4 C1 119.7(8) . . ?
C9 C4 C1 122.4(8) . . ?
C4 C5 C6 121.4(9) . . ?
C4 C5 H5 119.3 . . ?
C6 C5 H5 119.3 . . ?
C7 C6 C5 119.0(10) . . ?
C7 C6 H6 120.5 . . ?
C5 C6 H6 120.5 . . ?
C6 C7 C8 121.0(10) . . ?
C6 C7 H7 119.5 . . ?
C8 C7 H7 119.5 . . ?
C7 C8 C9 120.3(10) . . ?
C7 C8 H8 119.9 . . ?
C9 C8 H8 119.9 . . ?
C4 C9 C8 120.4(9) . . ?
C4 C9 H9 119.8 . . ?
C8 C9 H9 119.8 . . ?
C11 C10 C15 117.8(9) . . ?
C11 C10 C2 121.4(8) . . ?
C15 C10 C2 120.7(9) . . ?
C12 C11 C10 122.2(10) . . ?
C12 C11 H11 118.9 . . ?
C10 C11 H11 118.9 . . ?
C13 C12 C11 120.4(11) . . ?
C13 C12 H12 119.8 . . ?
C11 C12 H12 119.8 . . ?
C12 C13 C14 118.9(11) . . ?
C12 C13 H13 120.5 . . ?
C14 C13 H13 120.5 . . ?
C13 C14 C15 121.7(10) . . ?
C13 C14 H14 119.1 . . ?
C15 C14 H14 119.1 . . ?
C10 C15 C14 118.9(10) . . ?
C10 C15 H15 120.6 . . ?
C14 C15 H15 120.6 . . ?
Si1 C16 H16C 109.5 . . ?
Si1 C16 H16B 109.5 . . ?
H16C C16 H16B 109.5 . . ?
Si1 C16 H16A 109.5 . . ?
H16C C16 H16A 109.5 . . ?
H16B C16 H16A 109.5 . . ?
Si1 C17 H17C 109.5 . . ?
Si1 C17 H17B 109.5 . . ?
H17C C17 H17B 109.5 . . ?
Si1 C17 H17A 109.5 . . ?
H17C C17 H17A 109.5 . . ?
H17B C17 H17A 109.5 . . ?
Si1 C18 H18C 109.5 . . ?
Si1 C18 H18B 109.5 . . ?
H18C C18 H18B 109.5 . . ?
Si1 C18 H18A 109.5 . . ?
H18C C18 H18A 109.5 . . ?
H18B C18 H18A 109.5 . . ?
Si2 C19 H19C 109.5 . . ?
Si2 C19 H19B 109.5 . . ?
H19C C19 H19B 109.5 . . ?
Si2 C19 H19A 109.5 . . ?
H19C C19 H19A 109.5 . . ?
H19B C19 H19A 109.5 . . ?
Si2 C20 H20C 109.5 . . ?
Si2 C20 H20B 109.5 . . ?
H20C C20 H20B 109.5 . . ?
Si2 C20 H20A 109.5 . . ?
H20C C20 H20A 109.5 . . ?
H20B C20 H20A 109.5 . . ?
Si2 C21 H21C 109.5 . . ?
Si2 C21 H21B 109.5 . . ?
H21C C21 H21B 109.5 . . ?
Si2 C21 H21A 109.5 . . ?
H21C C21 H21A 109.5 . . ?
H21B C21 H21A 109.5 . . ?
N4 C22 N3 127.5(8) . . ?
N4 C22 C25 111.9(7) . . ?
N3 C22 C25 120.5(7) . . ?
C24 C23 N4 121.0(8) . . ?
C24 C23 C31 123.5(8) . . ?
N4 C23 C31 115.4(8) . . ?
C23 C24 Si4 125.6(7) . . ?
C23 C24 H24 117.2 . . ?
Si4 C24 H24 117.2 . . ?
C26 C25 C30 118.7(8) . . ?
C26 C25 C22 119.8(8) . . ?
C30 C25 C22 121.4(8) . . ?
C25 C26 C27 121.4(9) . . ?
C25 C26 H26 119.3 . . ?
C27 C26 H26 119.3 . . ?
C26 C27 C28 120.4(10) . . ?
C26 C27 H27 119.8 . . ?
C28 C27 H27 119.8 . . ?
C27 C28 C29 118.4(9) . . ?
C27 C28 H28 120.8 . . ?
C29 C28 H28 120.8 . . ?
C28 C29 C30 120.9(9) . . ?
C28 C29 H29 119.5 . . ?
C30 C29 H29 119.5 . . ?
C29 C30 C25 120.1(9) . . ?
C29 C30 H30 119.9 . . ?
C25 C30 H30 119.9 . . ?
C36 C31 C32 116.6(9) . . ?
C36 C31 C23 122.6(9) . . ?
C32 C31 C23 120.7(8) . . ?
C33 C32 C31 121.3(9) . . ?
C33 C32 H32 119.3 . . ?
C31 C32 H32 119.3 . . ?
C34 C33 C32 120.9(11) . . ?
C34 C33 H33 119.6 . . ?
C32 C33 H33 119.6 . . ?
C33 C34 C35 118.8(10) . . ?
C33 C34 H34 120.6 . . ?
C35 C34 H34 120.6 . . ?
C36 C35 C34 120.3(10) . . ?
C36 C35 H35 119.8 . . ?
C34 C35 H35 119.8 . . ?
C35 C36 C31 122.1(10) . . ?
C35 C36 H36 119 . . ?
C31 C36 H36 119 . . ?
Si3 C37 H37C 109.5 . . ?
Si3 C37 H37B 109.5 . . ?
H37C C37 H37B 109.5 . . ?
Si3 C37 H37A 109.5 . . ?
H37C C37 H37A 109.5 . . ?
H37B C37 H37A 109.5 . . ?
Si3 C38 H38C 109.5 . . ?
Si3 C38 H38B 109.5 . . ?
H38C C38 H38B 109.5 . . ?
Si3 C38 H38A 109.5 . . ?
H38C C38 H38A 109.5 . . ?
H38B C38 H38A 109.5 . . ?
Si3 C39 H39C 109.5 . . ?
Si3 C39 H39B 109.5 . . ?
H39C C39 H39B 109.5 . . ?
Si3 C39 H39A 109.5 . . ?
H39C C39 H39A 109.5 . . ?
H39B C39 H39A 109.5 . . ?
Si4 C40 H40C 109.5 . . ?
Si4 C40 H40B 109.5 . . ?
H40C C40 H40B 109.5 . . ?
Si4 C40 H40A 109.5 . . ?
H40C C40 H40A 109.5 . . ?
H40B C40 H40A 109.5 . . ?
Si4 C41 H41C 109.5 . . ?
Si4 C41 H41B 109.5 . . ?
H41C C41 H41B 109.5 . . ?
Si4 C41 H41A 109.5 . . ?
H41C C41 H41A 109.5 . . ?
H41B C41 H41A 109.5 . . ?
Si4 C42 H42C 109.5 . . ?
Si4 C42 H42B 109.5 . . ?
H42C C42 H42B 109.5 . . ?
Si4 C42 H42A 109.5 . . ?
H42C C42 H42A 109.5 . . ?
H42B C42 H42A 109.5 . . ?
C45 C44 C43 109.1(5) . . ?
C44 C45 C46 109.2(5) . . ?
C45 C46 C47 108.6(5) . . ?

loop_
_geom_bond_atom_site_label_1
_geom_bond_atom_site_label_2
_geom_bond_distance
_geom_bond_site_symmetry_2
_geom_bond_publ_flag
Si1 N1 1.714(7) . ?
Si1 C16 1.866(10) . ?
Si1 C18 1.869(9) . ?
Si1 C17 1.879(9) . ?
Si2 C3 1.847(10) . ?
Si2 C21 1.865(10) . ?
Si2 C19 1.870(10) . ?
Si2 C20 1.883(10) . ?
Si3 N3 1.718(7) . ?
Si3 C38 1.864(9) . ?
Si3 C37 1.864(10) . ?
Si3 C39 1.881(10) . ?
Si4 C40 1.852(9) . ?
Si4 C41 1.861(9) . ?
Si4 C24 1.863(9) . ?
Si4 C42 1.871(9) . ?
Na1 N4 2.417(7) . ?
Na1 N1 2.431(7) . ?
Na2 N2 2.376(7) 3_565 ?
Na2 N3 2.420(7) . ?
N1 C1 1.333(10) . ?
N2 C1 1.327(10) . ?
N2 C2 1.418(11) . ?
N2 Na2 2.376(7) 4_455 ?
N3 C22 1.335(10) . ?
N4 C22 1.299(10) . ?
N4 C23 1.425(10) . ?
C1 C4 1.499(12) . ?
C2 C3 1.352(12) . ?
C2 C10 1.506(12) . ?
C3 H3 0.95 . ?
C4 C5 1.381(12) . ?
C4 C9 1.383(12) . ?
C5 C6 1.404(13) . ?
C5 H5 0.95 . ?
C6 C7 1.350(13) . ?
C6 H6 0.95 . ?
C7 C8 1.361(13) . ?
C7 H7 0.95 . ?
C8 C9 1.393(13) . ?
C8 H8 0.95 . ?
C9 H9 0.95 . ?
C10 C11 1.394(12) . ?
C10 C15 1.397(12) . ?
C11 C12 1.374(13) . ?
C11 H11 0.95 . ?
C12 C13 1.366(14) . ?
C12 H12 0.95 . ?
C13 C14 1.380(15) . ?
C13 H13 0.95 . ?
C14 C15 1.409(14) . ?
C14 H14 0.95 . ?
C15 H15 0.95 . ?
C16 H16C 0.98 . ?
C16 H16B 0.98 . ?
C16 H16A 0.98 . ?
C17 H17C 0.98 . ?
C17 H17B 0.98 . ?
C17 H17A 0.98 . ?
C18 H18C 0.98 . ?
C18 H18B 0.98 . ?
C18 H18A 0.98 . ?
C19 H19C 0.98 . ?
C19 H19B 0.98 . ?
C19 H19A 0.98 . ?
C20 H20C 0.98 . ?
C20 H20B 0.98 . ?
C20 H20A 0.98 . ?
C21 H21C 0.98 . ?
C21 H21B 0.98 . ?
C21 H21A 0.98 . ?
C22 C25 1.507(11) . ?
C23 C24 1.348(11) . ?
C23 C31 1.489(12) . ?
C24 H24 0.95 . ?
C25 C26 1.374(12) . ?
C25 C30 1.388(11) . ?
C26 C27 1.381(12) . ?
C26 H26 0.95 . ?
C27 C28 1.385(13) . ?
C27 H27 0.95 . ?
C28 C29 1.388(13) . ?
C28 H28 0.95 . ?
C29 C30 1.388(12) . ?
C29 H29 0.95 . ?
C30 H30 0.95 . ?
C31 C36 1.386(12) . ?
C31 C32 1.397(12) . ?
C32 C33 1.380(12) . ?
C32 H32 0.95 . ?
C33 C34 1.371(14) . ?
C33 H33 0.95 . ?
C34 C35 1.379(14) . ?
C34 H34 0.95 . ?
C35 C36 1.377(14) . ?
C35 H35 0.95 . ?
C36 H36 0.95 . ?
C37 H37C 0.98 . ?
C37 H37B 0.98 . ?
C37 H37A 0.98 . ?
C38 H38C 0.98 . ?
C38 H38B 0.98 . ?
C38 H38A 0.98 . ?
C39 H39C 0.98 . ?
C39 H39B 0.98 . ?
C39 H39A 0.98 . ?
C40 H40C 0.98 . ?
C40 H40B 0.98 . ?
C40 H40A 0.98 . ?
C41 H41C 0.98 . ?
C41 H41B 0.98 . ?
C41 H41A 0.98 . ?
C42 H42C 0.98 . ?
C42 H42B 0.98 . ?
C42 H42A 0.98 . ?
C43 C44 1.542(5) . ?
C44 C45 1.539(5) . ?
C45 C46 1.541(5) . ?
C46 C47 1.543(5) . ?
